data_4030520
loop_
_publ_author_name
'Bontchev, R.'
'Darriet, B.'
'Darriet, J.'
'Weill, F.'
'Van Tendeloo, G.'
'Amelinckx, S.'

_publ_section_title
;
 New cation deficient perovskite-like oxides in the system
 La4Ti3O12-LaTiO3
;
_journal_name_full 'European Journal of Solid State and Inorganic Chemistry'
_journal_page_first 521
_journal_page_last 537
_journal_volume 30
_journal_year 1993
_chemical_formula_sum 'La5 O15 Ti4'
_chemical_formula_weight 1125.99
_space_group_IT_number 165
_symmetry_cell_setting trigonal
_symmetry_Int_Tables_number 165
_symmetry_space_group_name_Hall '-P 3 2"c'
_symmetry_space_group_name_H-M 'P -3 c 1'
_cell_angle_alpha 90
_cell_angle_beta 90
_cell_angle_gamma 120
_cell_formula_units_Z 2
_cell_length_a 5.5748(1)
_cell_length_b 5.5748(1)
_cell_length_c 21.9936(3)
_cell_volume 591.951(17)
_diffrn_ambient_temperature 293
_diffrn_radiation_probe x-ray
_diffrn_radiation_type CuK\a
_diffrn_radiation_wavelength 1.5418
_exptl_crystal_density_diffrn 6.31
_exptl_crystal_F_000 986
_pd_proc_ls_prof_R_factor 0.0826
_pd_proc_ls_prof_wR_factor 0.1062
_refine_ls_R_I_factor 0.0570
_cod_data_source_file EJSSIC-1993-30-521-537-1.cif
_cod_data_source_block La5Ti4O15
_cod_original_cell_volume 591.95(3)
_cod_database_code 4030520

loop_
_symmetry_equiv_pos_site_id
_symmetry_equiv_pos_as_xyz
1 x,y,z
2 -y,x-y,z
3 -x+y,-x,z
4 y,x,1/2-z
5 -x,-x+y,1/2-z
6 x-y,-y,1/2-z
7 -x,-y,-z
8 y,-x+y,-z
9 x-y,x,-z
10 -y,-x,1/2+z
11 x,x-y,1/2+z
12 -x+y,y,1/2+z

loop_
_atom_site_label
_atom_site_type_symbol
_atom_site_thermal_displace_type
_atom_site_fract_x
_atom_site_fract_y
_atom_site_fract_z
_atom_site_occupancy
_atom_site_U_iso_or_equiv
La1 La Uiso 0.00000 0.00000 0.00000 1.000 0.0001(3)
La2 La Uiso 0.33333 0.66667 0.39230(10) 1.000 0.0001(3)
La3 La Uiso 0.33333 0.66667 0.21280(10) 1.000 0.0001(3)
Ti1 Ti Uiso 0.33333 0.66667 0.0523(4) 1.000 0.0055(8)
Ti2 Ti Uiso 0.00000 0.00000 0.1596(2) 1.000 0.0055(8)
O1 O Uiso 0.50000 0.00000 0.00000 1.000 0.0009(18)
O2 O Uiso 0.164(3) -0.167(3) 0.0948(6) 1.000 0.0009(18)
O3 O Uiso 0.251(2) -0.076(2) 0.3006(8) 1.000 0.0009(18)

loop_
_atom_type_symbol
_atom_type_description
_atom_type_scat_dispersion_real
_atom_type_scat_dispersion_imag
_atom_type_scat_source
La La -1.4094 9.0376 ' International Tables Vol C Tables 4.2.6.8 and 6.1.1.4'
O O 0.0492 0.0322 ' International Tables Vol C Tables 4.2.6.8 and 6.1.1.4'
Ti Ti 0.2191 1.8069 ' International Tables Vol C Tables 4.2.6.8 and 6.1.1.4'

loop_
_geom_angle_atom_site_label_1
_geom_angle_atom_site_label_2
_geom_angle_atom_site_label_3
_geom_angle
_geom_angle_site_symmetry_1
_geom_angle_site_symmetry_3
_geom_angle_publ_flag
O1 La1 O2 58.3(4) . . yes
O1 La1 O1 180.00 . 1_455 yes
O1 La1 O1 60.00 . 2_545 yes
O1 La1 O1 120.00 . 2_555 yes
O1 La1 O2 89.8(4) . 2_555 yes
O1 La1 O1 120.00 . 3_555 yes
O1 La1 O2 121.9(5) . 3_555 yes
O1 La1 O1 60.00 . 3_665 yes
O1 La1 O2 121.7(4) . 7_555 yes
O1 La1 O2 121.7(4) 1_455 . yes
O1 La1 O2 58.1(3) 2_545 . yes
O1 La1 O2 121.9(3) 2_555 . yes
O2 La1 O2 63.6(5) . 2_555 yes
O1 La1 O2 89.8(3) 3_555 . yes
O2 La1 O2 63.6(6) . 3_555 yes
O1 La1 O2 90.2(3) 3_665 . yes
O2 La1 O2 180.00 . 7_555 yes
O1 La1 O1 120.00 1_455 2_545 yes
O1 La1 O1 60.00 1_455 2_555 yes
O1 La1 O2 90.2(4) 1_455 2_555 yes
O1 La1 O1 60.00 1_455 3_555 yes
O1 La1 O2 58.1(5) 1_455 3_555 yes
O1 La1 O1 120.00 1_455 3_665 yes
O1 La1 O2 58.3(4) 1_455 7_555 yes
O1 La1 O1 180.00 2_545 2_555 yes
O1 La1 O2 121.7(4) 2_545 2_555 yes
O1 La1 O1 60.00 2_545 3_555 yes
O1 La1 O2 90.2(4) 2_545 3_555 yes
O1 La1 O1 120.00 2_545 3_665 yes
O1 La1 O2 121.9(3) 2_545 7_555 yes
O1 La1 O2 58.3(4) 2_555 2_555 yes
O1 La1 O1 120.00 2_555 3_555 yes
O1 La1 O2 89.8(4) 2_555 3_555 yes
O1 La1 O1 60.00 2_555 3_665 yes
O1 La1 O2 58.1(3) 2_555 7_555 yes
O1 La1 O2 121.9(4) 3_555 2_555 yes
O2 La1 O2 63.6(5) 2_555 3_555 yes
O1 La1 O2 58.1(4) 3_665 2_555 yes
O2 La1 O2 116.4(5) 2_555 7_555 yes
O1 La1 O2 58.3(3) 3_555 3_555 yes
O1 La1 O1 180.00 3_555 3_665 yes
O1 La1 O2 90.2(3) 3_555 7_555 yes
O1 La1 O2 121.7(3) 3_665 3_555 yes
O2 La1 O2 116.4(6) 3_555 7_555 yes
O1 La1 O2 89.8(3) 3_665 7_555 yes
O3 La2 O3 68.1(4) 1_565 2_555 yes
O3 La2 O3 68.1(5) 1_565 3_665 yes
O1 La2 O3 123.1(3) 4_555 1_565 yes
O2 La2 O3 105.3(4) 4_555 1_565 yes
O2 La2 O3 84.1(4) 4_665 1_565 yes
O2 La2 O3 68.5(4) 5_565 1_565 yes
O1 La2 O3 168.3(3) 5_665 1_565 yes
O2 La2 O3 121.2(4) 5_665 1_565 yes
O2 La2 O3 134.7(4) 6_555 1_565 yes
O1 La2 O3 111.5(3) 6_565 1_565 yes
O2 La2 O3 56.7(4) 6_565 1_565 yes
O3 La2 O3 68.1(4) 2_555 3_665 yes
O1 La2 O3 111.5(3) 4_555 2_555 yes
O2 La2 O3 56.7(4) 4_555 2_555 yes
O2 La2 O3 134.7(4) 4_665 2_555 yes
O2 La2 O3 84.1(4) 5_565 2_555 yes
O1 La2 O3 123.1(3) 5_665 2_555 yes
O2 La2 O3 105.3(4) 5_665 2_555 yes
O2 La2 O3 68.5(5) 6_555 2_555 yes
O1 La2 O3 168.3(3) 6_565 2_555 yes
O2 La2 O3 121.2(5) 6_565 2_555 yes
O1 La2 O3 168.3(3) 4_555 3_665 yes
O2 La2 O3 121.2(4) 4_555 3_665 yes
O2 La2 O3 68.5(4) 4_665 3_665 yes
O2 La2 O3 134.7(5) 5_565 3_665 yes
O1 La2 O3 111.5(4) 5_665 3_665 yes
O2 La2 O3 56.7(5) 5_665 3_665 yes
O2 La2 O3 84.1(4) 6_555 3_665 yes
O1 La2 O3 123.1(3) 6_565 3_665 yes
O2 La2 O3 105.3(4) 6_565 3_665 yes
O1 La2 O2 55.5(3) 4_555 4_555 yes
O1 La2 O2 113.7(3) 4_555 4_665 yes
O1 La2 O2 55.5(3) 4_555 5_565 yes
O1 La2 O1 58.25(4) 4_555 5_665 yes
O1 La2 O2 113.7(3) 4_555 5_665 yes
O1 La2 O2 85.1(3) 4_555 6_555 yes
O1 La2 O1 58.25(4) 4_555 6_565 yes
O1 La2 O2 85.1(3) 4_555 6_565 yes
O2 La2 O2 168.4(4) 4_555 4_665 yes
O2 La2 O2 60.1(5) 4_555 5_565 yes
O1 La2 O2 85.1(3) 5_665 4_555 yes
O2 La2 O2 119.0(5) 4_555 5_665 yes
O2 La2 O2 59.2(6) 4_555 6_555 yes
O1 La2 O2 113.7(3) 6_565 4_555 yes
O2 La2 O2 119.0(6) 4_555 6_565 yes
O2 La2 O2 119.0(5) 4_665 5_565 yes
O1 La2 O2 85.1(3) 5_665 4_665 yes
O2 La2 O2 59.2(5) 4_665 5_665 yes
O2 La2 O2 119.0(6) 4_665 6_555 yes
O1 La2 O2 55.5(3) 6_565 4_665 yes
O2 La2 O2 60.1(6) 4_665 6_565 yes
O1 La2 O2 113.7(3) 5_665 5_565 yes
O2 La2 O2 168.4(4) 5_565 5_665 yes
O2 La2 O2 119.0(6) 5_565 6_555 yes
O1 La2 O2 85.1(3) 6_565 5_565 yes
O2 La2 O2 59.2(6) 5_565 6_565 yes
O1 La2 O2 55.5(3) 5_665 5_665 yes
O1 La2 O2 55.5(3) 5_665 6_555 yes
O1 La2 O1 58.25(4) 5_665 6_565 yes
O1 La2 O2 113.7(3) 5_665 6_565 yes
O2 La2 O2 60.1(6) 5_665 6_555 yes
O1 La2 O2 85.1(3) 6_565 5_665 yes
O2 La2 O2 119.0(6) 5_665 6_565 yes
O1 La2 O2 113.7(3) 6_565 6_555 yes
O2 La2 O2 168.4(4) 6_555 6_565 yes
O1 La2 O2 55.5(3) 6_565 6_565 yes
O3 La3 O3 70.1(4) 1_565 2_555 yes
O3 La3 O3 70.1(5) 1_565 3_665 yes
La3 La3 O3 61.5(2) 4_455 1_565 yes
La3 La3 O3 103.1(3) 4_555 1_565 yes
O3 La3 O3 106.9(5) 1_565 4_555 yes
La3 La3 O3 39.8(2) 4_565 1_565 yes
O3 La3 O3 122.8(5) 1_565 5_665 yes
O3 La3 O3 56.9(5) 1_565 6_565 yes
O3 La3 O3 70.1(5) 2_555 3_665 yes
La3 La3 O3 39.8(3) 4_455 2_555 yes
La3 La3 O3 61.5(3) 4_555 2_555 yes
O3 La3 O3 56.9(6) 2_555 4_555 yes
La3 La3 O3 103.1(4) 4_565 2_555 yes
O3 La3 O3 106.9(5) 2_555 5_665 yes
O3 La3 O3 122.8(5) 2_555 6_565 yes
La3 La3 O3 103.1(4) 4_455 3_665 yes
La3 La3 O3 39.8(3) 4_555 3_665 yes
O3 La3 O3 122.8(5) 3_665 4_555 yes
La3 La3 O3 61.5(2) 4_565 3_665 yes
O3 La3 O3 56.9(6) 3_665 5_665 yes
O3 La3 O3 106.9(5) 3_665 6_565 yes
La3 La3 La3 101.07(5) 4_455 4_555 yes
La3 La3 O3 45.4(4) 4_455 4_555 yes
La3 La3 La3 101.07(5) 4_455 4_565 yes
La3 La3 O3 146.0(4) 4_455 5_665 yes
La3 La3 O3 92.6(4) 4_455 6_565 yes
La3 La3 O3 92.6(3) 4_555 4_555 yes
La3 La3 La3 101.07(5) 4_555 4_565 yes
La3 La3 O3 45.4(4) 4_555 5_665 yes
La3 La3 O3 146.0(4) 4_555 6_565 yes
La3 La3 O3 146.0(4) 4_565 4_555 yes
O3 La3 O3 118.4(5) 4_555 5_665 yes
O3 La3 O3 118.4(5) 4_555 6_565 yes
La3 La3 O3 92.6(4) 4_565 5_665 yes
La3 La3 O3 45.4(4) 4_565 6_565 yes
O3 La3 O3 118.4(5) 5_665 6_565 yes
O1 Ti1 O2 86.6(4) 1_565 1_565 yes
O1 Ti1 O1 89.6(3) 1_565 2_555 yes
O1 Ti1 O2 174.4(6) 1_565 2_555 yes
O1 Ti1 O1 89.6(3) 1_565 3_665 yes
O1 Ti1 O2 86.3(4) 1_565 3_665 yes
O1 Ti1 O2 86.3(5) 2_555 1_565 yes
O2 Ti1 O2 97.2(8) 1_565 2_555 yes
O1 Ti1 O2 174.4(6) 3_665 1_565 yes
O2 Ti1 O2 97.2(8) 1_565 3_665 yes
O1 Ti1 O2 86.6(5) 2_555 2_555 yes
O1 Ti1 O1 89.6(3) 2_555 3_665 yes
O1 Ti1 O2 174.4(7) 2_555 3_665 yes
O1 Ti1 O2 86.3(5) 3_665 2_555 yes
O2 Ti1 O2 97.2(8) 2_555 3_665 yes
O1 Ti1 O2 86.6(6) 3_665 3_665 yes
O2 Ti2 O2 80.5(6) . 2_555 yes
O2 Ti2 O2 80.5(7) . 3_555 yes
O2 Ti2 O3 160.5(6) . 4_555 yes
O2 Ti2 O3 99.3(6) . 5_555 yes
O2 Ti2 O3 80.2(7) . 6_555 yes
O2 Ti2 O2 80.5(6) 2_555 3_555 yes
O2 Ti2 O3 80.2(7) 2_555 4_555 yes
O2 Ti2 O3 160.5(7) 2_555 5_555 yes
O2 Ti2 O3 99.3(7) 2_555 6_555 yes
O2 Ti2 O3 99.3(7) 3_555 4_555 yes
O2 Ti2 O3 80.2(6) 3_555 5_555 yes
O2 Ti2 O3 160.5(7) 3_555 6_555 yes
O3 Ti2 O3 99.9(6) 4_555 5_555 yes
O3 Ti2 O3 99.9(6) 4_555 6_555 yes
O3 Ti2 O3 99.9(6) 5_555 6_555 yes
La1 O1 Ti1 90.00 . 1_545 yes
La1 O1 La1 180.00 . 1_655 yes
La1 O1 La2 90.00 . 4_555 yes
La1 O1 Ti1 90.00 1_655 1_545 yes
La2 O1 Ti1 88.6(2) 4_555 1_545 yes
La1 O1 La2 90.00 1_655 4_555 yes
La1 O2 Ti2 94.3(6) . . yes
La1 O2 Ti1 97.5(6) . 1_545 yes
La1 O2 La2 95.0(5) . 4_445 yes
La1 O2 La2 94.6(4) . 4_555 yes
Ti1 O2 Ti2 168.2(9) 1_545 . yes
La2 O2 Ti2 86.5(6) 4_445 . yes
La2 O2 Ti2 86.1(5) 4_555 . yes
La2 O2 Ti1 93.0(5) 4_445 1_545 yes
La2 O2 Ti1 92.4(7) 4_555 1_545 yes
La2 O2 La2 168.4(5) 4_445 4_555 yes
La2 O3 La3 98.2(4) 1_545 1_545 yes
La2 O3 La3 105.8(5) 1_545 4_555 yes
La2 O3 Ti2 96.8(7) 1_545 4_555 yes
La3 O3 La3 94.8(5) 1_545 4_555 yes
La3 O3 Ti2 146.9(7) 1_545 4_555 yes
La3 O3 Ti2 109.2(5) 4_555 4_555 yes

loop_
_geom_bond_atom_site_label_1
_geom_bond_atom_site_label_2
_geom_bond_distance
_geom_bond_site_symmetry_2
_geom_bond_publ_flag
La1 O1 2.7874(1) . yes
La1 O2 2.627(15) . yes
La1 O1 2.7874(1) 1_455 yes
La1 O1 2.7874(1) 2_545 yes
La1 O1 2.7874(1) 2_555 yes
La1 O2 2.627(16) 2_555 yes
La1 O1 2.7874(1) 3_555 yes
La1 O2 2.627(17) 3_555 yes
La1 O1 2.7874(1) 3_665 yes
La1 O2 2.627(15) 7_555 yes
La2 O3 2.645(15) 1_565 yes
La2 O3 2.645(16) 2_555 yes
La2 O3 2.645(18) 3_665 yes
La2 O1 2.8637(18) 4_555 yes
La2 O2 2.810(16) 4_555 yes
La2 O2 2.794(16) 4_665 yes
La2 O2 2.79(2) 5_565 yes
La2 O1 2.8637(18) 5_665 yes
La2 O2 2.81(2) 5_665 yes
La2 O2 2.794(17) 6_555 yes
La2 O1 2.8637(18) 6_565 yes
La2 O2 2.810(17) 6_565 yes
La3 O3 2.580(15) 1_565 yes
La3 O3 2.580(16) 2_555 yes
La3 O3 2.580(18) 3_665 yes
La3 La3 3.6107(14) 4_455 yes
La3 La3 3.6107(14) 4_555 yes
La3 O3 2.319(11) 4_555 yes
La3 La3 3.6107(14) 4_565 yes
La3 O3 2.319(14) 5_665 yes
La3 O3 2.319(12) 6_565 yes
Ti1 O1 1.978(5) 1_565 yes
Ti1 O2 1.871(17) 1_565 yes
Ti1 O1 1.978(5) 2_555 yes
Ti1 O2 1.871(18) 2_555 yes
Ti1 O1 1.978(5) 3_665 yes
Ti1 O2 1.87(2) 3_665 yes
Ti2 O2 2.141(16) . yes
Ti2 O2 2.141(17) 2_555 yes
Ti2 O2 2.141(19) 3_555 yes
Ti2 O3 1.870(13) 4_555 yes
Ti2 O3 1.870(15) 5_555 yes
Ti2 O3 1.870(18) 6_555 yes

loop_
_geom_torsion_atom_site_label_1
_geom_torsion_atom_site_label_2
_geom_torsion_atom_site_label_3
_geom_torsion_atom_site_label_4
_geom_torsion
_geom_torsion_site_symmetry_1
_geom_torsion_site_symmetry_3
_geom_torsion_publ_flag
O1 La1 O2 Ti2 143.6(6) . . no
O2 La1 O2 Ti2 36.0(6) 2_555 . no
O2 La1 O2 Ti2 -36.0(5) 3_555 . no
O2 La1 O2 Ti1 144.5(10) . 2_555 no
O2 La1 O2 Ti2 -36.0(6) . 2_555 no
O2 La1 O2 Ti2 36.0(5) . 3_555 no
O2 Ti2 O2 La1 -40.9(6) 2_555 . no
O2 Ti2 O2 La1 40.9(5) 3_555 . no
O3 Ti2 O2 La1 119.3(6) 5_555 . no
O3 Ti2 O2 La1 -142.2(6) 6_555 . no
O2 Ti2 O2 La1 40.9(6) . 2_555 no
O2 Ti2 O2 La1 -40.9(5) . 3_555 no
